data_2238088
loop_
_publ_author_name
'Fang, Liang-Liang'
'Liu, Nan'
'Zhang, Xin-Ying'

_publ_section_title
;
 3-[(1-Bromonaphthalen-2-yl)methoxy]-5,5-dimethylcyclohex-2-enone
;
_journal_coeditor_code XU5694
_journal_issue 5
_journal_name_full 'Acta Crystallographica Section E'
_journal_page_first o758
_journal_paper_doi 10.1107/S160053681301026X
_journal_volume 69
_journal_year 2013
_chemical_formula_iupac 'C19 H19 Br O2'
_chemical_formula_moiety 'C19 H19 Br O2'
_chemical_formula_sum 'C19 H19 Br O2'
_chemical_formula_weight 359.25
_chemical_name_systematic
;
3-[(1-Bromonaphthalen-2-yl)methoxy]-5,5-dimethylcyclohex-2-enone
;
_space_group_IT_number 14
_symmetry_cell_setting monoclinic
_symmetry_space_group_name_Hall '-P 2ybc'
_symmetry_space_group_name_H-M 'P 1 21/c 1'
_atom_sites_solution_hydrogens geom
_atom_sites_solution_primary direct
_atom_sites_solution_secondary difmap
_audit_creation_method SHELXL-97
_cell_angle_alpha 90.00
_cell_angle_beta 91.169(2)
_cell_angle_gamma 90.00
_cell_formula_units_Z 4
_cell_length_a 13.986(3)
_cell_length_b 9.9970(18)
_cell_length_c 11.859(2)
_cell_measurement_reflns_used 2538
_cell_measurement_temperature 296(2)
_cell_measurement_theta_max 20.63
_cell_measurement_theta_min 2.50
_cell_volume 1657.8(5)
_computing_cell_refinement 'SAINT (Bruker, 2007)'
_computing_data_collection 'SMART (Bruker, 2007)'
_computing_data_reduction 'SAINT (Bruker, 2007)'
_computing_molecular_graphics 'SHELXTL (Sheldrick, 2008)'
_computing_publication_material 'SHELXTL (Sheldrick, 2008)'
_computing_structure_refinement 'SHELXL97 (Sheldrick, 2008)'
_computing_structure_solution 'SHELXS97 (Sheldrick, 2008)'
_diffrn_ambient_temperature 296(2)
_diffrn_measured_fraction_theta_full 0.997
_diffrn_measured_fraction_theta_max 0.997
_diffrn_measurement_device_type 'Bruker SMART 1000 CCD area-detector'
_diffrn_measurement_method 'phi and omega scans'
_diffrn_radiation_monochromator graphite
_diffrn_radiation_source 'fine-focus sealed tube'
_diffrn_radiation_type MoK\a
_diffrn_radiation_wavelength 0.71073
_diffrn_reflns_av_R_equivalents 0.0742
_diffrn_reflns_av_sigmaI/netI 0.0814
_diffrn_reflns_limit_h_max 16
_diffrn_reflns_limit_h_min -16
_diffrn_reflns_limit_k_max 12
_diffrn_reflns_limit_k_min -12
_diffrn_reflns_limit_l_max 14
_diffrn_reflns_limit_l_min -14
_diffrn_reflns_number 11934
_diffrn_reflns_theta_full 25.50
_diffrn_reflns_theta_max 25.50
_diffrn_reflns_theta_min 2.50
_diffrn_standards_interval_count 0
_diffrn_standards_interval_time 0
_diffrn_standards_number 0
_exptl_absorpt_coefficient_mu 2.484
_exptl_absorpt_correction_T_max 0.5536
_exptl_absorpt_correction_T_min 0.5037
_exptl_absorpt_correction_type multi-scan
_exptl_absorpt_process_details '(SADABS; Bruker, 2001)'
_exptl_crystal_colour colourless
_exptl_crystal_density_diffrn 1.439
_exptl_crystal_density_method 'not measured'
_exptl_crystal_description block
_exptl_crystal_F_000 736
_exptl_crystal_size_max 0.32
_exptl_crystal_size_mid 0.29
_exptl_crystal_size_min 0.27
_refine_diff_density_max 0.257
_refine_diff_density_min -0.202
_refine_ls_extinction_method none
_refine_ls_goodness_of_fit_ref 1.072
_refine_ls_hydrogen_treatment constr
_refine_ls_matrix_type full
_refine_ls_number_parameters 222
_refine_ls_number_reflns 3075
_refine_ls_number_restraints 72
_refine_ls_restrained_S_all 1.065
_refine_ls_R_factor_all 0.0979
_refine_ls_R_factor_gt 0.0607
_refine_ls_shift/su_max 0.000
_refine_ls_shift/su_mean 0.000
_refine_ls_structure_factor_coef Fsqd
_refine_ls_weighting_details 'calc w=1/[\s^2^(Fo^2^)+(0.0635P)^2^+1.8223P] where P=(Fo^2^+2Fc^2^)/3'
_refine_ls_weighting_scheme calc
_refine_ls_wR_factor_gt 0.1782
_refine_ls_wR_factor_ref 0.1986
_reflns_number_gt 1931
_reflns_number_total 3075
_reflns_threshold_expression I>2sigma(I)
_cod_data_source_file xu5694.cif
_cod_data_source_block I
_cod_original_sg_symbol_H-M 'P 21/c'
_cod_database_code 2238088
_cod_database_fobs_code 2238088

loop_
_symmetry_equiv_pos_as_xyz
'x, y, z'
'-x, y+1/2, -z+1/2'
'-x, -y, -z'
'x, -y-1/2, z-1/2'

loop_
_atom_site_type_symbol
_atom_site_label
_atom_site_fract_x
_atom_site_fract_y
_atom_site_fract_z
_atom_site_U_iso_or_equiv
_atom_site_adp_type
_atom_site_calc_flag
_atom_site_refinement_flags
_atom_site_occupancy
_atom_site_symmetry_multiplicity
_atom_site_disorder_assembly
_atom_site_disorder_group
Br Br1 0.93272(9) 0.21923(16) 0.49100(14) 0.0729(5) Uani d P 0.5214(19) 1 A 1
C C9 0.8583(5) 0.0318(10) 0.6902(8) 0.0531(17) Uani d PDU 0.5214(19) 1 A 1
H H9A 0.8328 0.0122 0.6153 0.064 Uiso calc PR 0.5214(19) 1 A 1
H H9B 0.8464 -0.0448 0.7381 0.064 Uiso calc PR 0.5214(19) 1 A 1
C C10 1.1164(5) 0.0103(9) 0.7741(7) 0.0667(19) Uani d PD 0.5214(19) 1 A 1
H H10 1.1523 -0.0316 0.8307 0.080 Uiso calc PR 0.5214(19) 1 A 1
C C11 1.0182(6) -0.0061(16) 0.7684(11) 0.082(4) Uani d PD 0.5214(19) 1 A 1
H H11 0.9881 -0.0599 0.8208 0.098 Uiso calc PR 0.5214(19) 1 A 1
C C12 0.9649(5) 0.0574(9) 0.6848(7) 0.057(2) Uani d PD 0.5214(19) 1 A 1
C C13 1.0089(4) 0.1363(8) 0.6063(6) 0.0555(17) Uani d PD 0.5214(19) 1 A 1
C C14 1.1077(4) 0.1516(9) 0.6101(7) 0.068(3) Uani d PGD 0.5214(19) 1 A 1
C C15 1.1529(4) 0.2292(9) 0.5302(7) 0.076(3) Uani d PG 0.5214(19) 1 A 1
H H15 1.1171 0.2707 0.4733 0.092 Uiso calc PR 0.5214(19) 1 A 1
C C16 1.2513(5) 0.2448(9) 0.5352(7) 0.073(3) Uani d PG 0.5214(19) 1 A 1
H H16 1.2816 0.2968 0.4816 0.087 Uiso calc PR 0.5214(19) 1 A 1
C C17 1.3047(5) 0.1829(8) 0.6201(7) 0.068(3) Uani d PG 0.5214(19) 1 A 1
H H17 1.3707 0.1934 0.6234 0.081 Uiso calc PR 0.5214(19) 1 A 1
C C18 1.2595(4) 0.1054(9) 0.7000(7) 0.070(2) Uani d PG 0.5214(19) 1 A 1
H H18 1.2953 0.0638 0.7569 0.085 Uiso calc PR 0.5214(19) 1 A 1
C C19 1.1611(4) 0.0897(9) 0.6950(6) 0.068(3) Uani d PGD 0.5214(19) 1 A 1
C C9' 0.8450(6) 0.0553(11) 0.6468(9) 0.0531(17) Uani d PD 0.4786(19) 1 A 2
H H9'1 0.8038 0.0595 0.5800 0.064 Uiso calc PR 0.4786(19) 1 A 2
H H9'2 0.8458 -0.0359 0.6748 0.064 Uiso calc PR 0.4786(19) 1 A 2
C C10' 1.0349(5) 0.2273(10) 0.4867(7) 0.0667(19) Uani d PD 0.4786(19) 1 A 2
H H10' 1.0368 0.2777 0.4209 0.080 Uiso calc PR 0.4786(19) 1 A 2
C C11' 0.9485(6) 0.1796(18) 0.5240(12) 0.082(4) Uani d PD 0.4786(19) 1 A 2
H H11' 0.8923 0.1996 0.4842 0.098 Uiso calc PR 0.4786(19) 1 A 2
C C12' 0.9454(5) 0.1022(10) 0.6205(7) 0.057(2) Uani d PD 0.4786(19) 1 A 2
C C13' 1.0287(5) 0.0714(9) 0.6786(7) 0.0555(17) Uani d PD 0.4786(19) 1 A 2
C C14' 1.1158(4) 0.1209(10) 0.6427(7) 0.068(3) Uani d PGD 0.4786(19) 1 A 2
C C15' 1.2003(5) 0.0901(10) 0.7016(8) 0.076(3) Uani d PG 0.4786(19) 1 A 2
H H15' 1.1986 0.0369 0.7658 0.092 Uiso calc PR 0.4786(19) 1 A 2
C C16' 1.2875(6) 0.1393(10) 0.6641(9) 0.073(3) Uani d PG 0.4786(19) 1 A 2
H H16' 1.3438 0.1188 0.7034 0.087 Uiso calc PR 0.4786(19) 1 A 2
C C17' 1.2901(6) 0.2191(10) 0.5678(8) 0.068(3) Uani d PG 0.4786(19) 1 A 2
H H17' 1.3482 0.2519 0.5428 0.081 Uiso calc PR 0.4786(19) 1 A 2
C C18' 1.2056(5) 0.2498(9) 0.5089(7) 0.070(2) Uani d PG 0.4786(19) 1 A 2
H H18' 1.2073 0.3031 0.4446 0.085 Uiso calc PR 0.4786(19) 1 A 2
C C19' 1.1184(4) 0.2007(9) 0.5463(7) 0.068(3) Uani d PGD 0.4786(19) 1 A 2
Br Br1' 1.02132(16) -0.0384(2) 0.80852(18) 0.1011(8) Uani d P 0.4786(19) 1 A 2
C C1 0.7221(3) 0.1315(4) 0.7734(3) 0.0451(10) Uani d . 1 1 A .
C C2 0.6685(3) 0.0219(5) 0.7571(4) 0.0515(11) Uani d . 1 1 . .
H H2 0.6915 -0.0492 0.7149 0.062 Uiso calc R 1 1 . .
C C3 0.5733(3) 0.0146(5) 0.8065(4) 0.0525(11) Uani d . 1 1 . .
C C4 0.5388(3) 0.1316(5) 0.8710(4) 0.0531(11) Uani d . 1 1 . .
H H4A 0.4962 0.1001 0.9288 0.064 Uiso calc R 1 1 . .
H H4B 0.5020 0.1888 0.8204 0.064 Uiso calc R 1 1 . .
C C5 0.6191(3) 0.2159(4) 0.9280(3) 0.0471(10) Uani d . 1 1 . .
C C6 0.6897(3) 0.2516(4) 0.8369(4) 0.0465(10) Uani d . 1 1 . .
H H6A 0.6598 0.3143 0.7846 0.056 Uiso calc R 1 1 . .
H H6B 0.7448 0.2954 0.8714 0.056 Uiso calc R 1 1 . .
C C7 0.6693(4) 0.1348(6) 1.0219(4) 0.0652(14) Uani d . 1 1 . .
H H7A 0.7186 0.1882 1.0569 0.098 Uiso calc R 1 1 . .
H H7B 0.6972 0.0558 0.9902 0.098 Uiso calc R 1 1 . .
H H7C 0.6235 0.1095 1.0772 0.098 Uiso calc R 1 1 . .
C C8 0.5763(4) 0.3438(6) 0.9770(5) 0.0684(14) Uani d . 1 1 . .
H H8A 0.6263 0.3970 1.0107 0.103 Uiso calc R 1 1 . .
H H8B 0.5307 0.3207 1.0332 0.103 Uiso calc R 1 1 . .
H H8C 0.5450 0.3938 0.9178 0.103 Uiso calc R 1 1 . .
O O1 0.8111(2) 0.1500(3) 0.7355(3) 0.0642(10) Uani d . 1 1 . .
O O2 0.5246(3) -0.0871(4) 0.7946(3) 0.0814(12) Uani d . 1 1 . .

loop_
_atom_site_aniso_label
_atom_site_aniso_U_11
_atom_site_aniso_U_22
_atom_site_aniso_U_33
_atom_site_aniso_U_12
_atom_site_aniso_U_13
_atom_site_aniso_U_23
Br1 0.0660(7) 0.0816(11) 0.0705(9) 0.0125(6) -0.0091(5) -0.0032(7)
C9 0.0528(19) 0.0533(19) 0.053(2) 0.0011(10) 0.0026(10) -0.0008(10)
C10 0.073(5) 0.065(5) 0.061(4) 0.008(4) 0.007(4) 0.009(4)
C11 0.102(8) 0.075(9) 0.068(9) 0.010(6) -0.003(6) 0.013(6)
C12 0.063(5) 0.051(5) 0.060(6) 0.007(4) 0.011(5) -0.017(4)
C13 0.040(4) 0.062(5) 0.065(5) 0.001(3) 0.007(4) -0.006(3)
C14 0.052(3) 0.067(6) 0.084(7) -0.003(3) 0.014(4) -0.024(5)
C15 0.055(7) 0.079(6) 0.096(7) -0.010(5) 0.012(5) -0.004(5)
C16 0.059(5) 0.063(6) 0.096(7) 0.013(4) -0.012(4) -0.004(5)
C17 0.044(4) 0.067(6) 0.093(9) -0.002(4) 0.009(5) 0.008(6)
C18 0.075(7) 0.060(5) 0.077(6) -0.001(5) 0.008(5) 0.001(4)
C19 0.050(5) 0.059(5) 0.097(7) 0.004(4) 0.009(5) -0.021(5)
C9' 0.0528(19) 0.0533(19) 0.053(2) 0.0011(10) 0.0026(10) -0.0008(10)
C10' 0.073(5) 0.065(5) 0.061(4) 0.008(4) 0.007(4) 0.009(4)
C11' 0.102(8) 0.075(9) 0.068(9) 0.010(6) -0.003(6) 0.013(6)
C12' 0.063(5) 0.051(5) 0.060(6) 0.007(4) 0.011(5) -0.017(4)
C13' 0.040(4) 0.062(5) 0.065(5) 0.001(3) 0.007(4) -0.006(3)
C14' 0.052(3) 0.067(6) 0.084(7) -0.003(3) 0.014(4) -0.024(5)
C15' 0.055(7) 0.079(6) 0.096(7) -0.010(5) 0.012(5) -0.004(5)
C16' 0.059(5) 0.063(6) 0.096(7) 0.013(4) -0.012(4) -0.004(5)
C17' 0.044(4) 0.067(6) 0.093(9) -0.002(4) 0.009(5) 0.008(6)
C18' 0.075(7) 0.060(5) 0.077(6) -0.001(5) 0.008(5) 0.001(4)
C19' 0.050(5) 0.059(5) 0.097(7) 0.004(4) 0.009(5) -0.021(5)
Br1' 0.1561(17) 0.0705(11) 0.0769(14) -0.0061(9) 0.0059(10) 0.0235(9)
C1 0.043(2) 0.050(3) 0.042(2) 0.0009(19) 0.0091(18) 0.0007(19)
C2 0.051(3) 0.054(3) 0.050(2) -0.008(2) 0.008(2) -0.009(2)
C3 0.053(3) 0.062(3) 0.042(2) -0.017(2) -0.001(2) 0.002(2)
C4 0.042(2) 0.064(3) 0.053(3) -0.006(2) 0.006(2) 0.001(2)
C5 0.041(2) 0.057(3) 0.043(2) -0.003(2) 0.0087(18) -0.001(2)
C6 0.045(2) 0.051(3) 0.044(2) -0.0027(19) 0.0065(18) 0.0026(19)
C7 0.072(3) 0.087(4) 0.037(2) -0.014(3) 0.001(2) 0.010(2)
C8 0.063(3) 0.073(3) 0.070(3) -0.004(3) 0.015(3) -0.017(3)
O1 0.0533(19) 0.059(2) 0.081(2) -0.0126(15) 0.0272(17) -0.0207(18)
O2 0.069(2) 0.083(3) 0.093(3) -0.035(2) 0.018(2) -0.018(2)

loop_
_atom_type_symbol
_atom_type_description
_atom_type_scat_dispersion_real
_atom_type_scat_dispersion_imag
_atom_type_scat_source
C C 0.0033 0.0016 'International Tables Vol C Tables 4.2.6.8 and 6.1.1.4'
H H 0.0000 0.0000 'International Tables Vol C Tables 4.2.6.8 and 6.1.1.4'
O O 0.0106 0.0060 'International Tables Vol C Tables 4.2.6.8 and 6.1.1.4'
Br Br -0.2901 2.4595 'International Tables Vol C Tables 4.2.6.8 and 6.1.1.4'

loop_
_geom_angle_atom_site_label_1
_geom_angle_atom_site_label_2
_geom_angle_atom_site_label_3
_geom_angle
O1 C9 C12 109.3(7)
O1 C9 H9A 109.8
C12 C9 H9A 109.8
O1 C9 H9B 109.8
C12 C9 H9B 109.8
H9A C9 H9B 108.3
C11 C10 C19 119.7(4)
C11 C10 H10 120.2
C19 C10 H10 120.2
C12 C11 C10 120.1(4)
C12 C11 H11 120.0
C10 C11 H11 120.0
C13 C12 C11 120.4(4)
C13 C12 C9 125.5(6)
C11 C12 C9 114.2(6)
C12 C13 C14 120.0(4)
C12 C13 Br1 118.9(4)
C14 C13 Br1 121.1(4)
C19 C14 C15 120.0
C19 C14 C13 119.6(3)
C15 C14 C13 120.4(3)
C16 C15 C14 120.0
C16 C15 H15 120.0
C14 C15 H15 120.0
C17 C16 C15 120.0
C17 C16 H16 120.0
C15 C16 H16 120.0
C16 C17 C18 120.0
C16 C17 H17 120.0
C18 C17 H17 120.0
C17 C18 C19 120.0
C17 C18 H18 120.0
C19 C18 H18 120.0
C14 C19 C18 120.0
C14 C19 C10 120.2(3)
C18 C19 C10 119.8(3)
O1 C9' C12' 104.8(7)
O1 C9' H9'1 110.8
C12' C9' H9'1 110.8
O1 C9' H9'2 110.8
C12' C9' H9'2 110.8
H9'1 C9' H9'2 108.9
C19' C10' C11' 120.5(4)
C19' C10' H10' 119.8
C11' C10' H10' 119.8
C10' C11' C12' 120.1(4)
C10' C11' H11' 120.0
C12' C11' H11' 120.0
C13' C12' C11' 119.9(4)
C13' C12' C9' 127.3(7)
C11' C12' C9' 112.8(7)
C12' C13' C14' 120.4(4)
C12' C13' Br1' 118.4(4)
C14' C13' Br1' 121.2(4)
C13' C14' C15' 120.5(4)
C13' C14' C19' 119.5(4)
C15' C14' C19' 120.0
C14' C15' C16' 120.0
C14' C15' H15' 120.0
C16' C15' H15' 120.0
C15' C16' C17' 120.0
C15' C16' H16' 120.0
C17' C16' H16' 120.0
C18' C17' C16' 120.0
C18' C17' H17' 120.0
C16' C17' H17' 120.0
C17' C18' C19' 120.0
C17' C18' H18' 120.0
C19' C18' H18' 120.0
C10' C19' C18' 120.4(4)
C10' C19' C14' 119.6(4)
C18' C19' C14' 120.0
C2 C1 O1 125.7(4)
C2 C1 C6 123.7(4)
O1 C1 C6 110.6(4)
C1 C2 C3 119.5(4)
C1 C2 H2 120.2
C3 C2 H2 120.2
O2 C3 C2 120.0(4)
O2 C3 C4 121.7(4)
C2 C3 C4 118.3(4)
C3 C4 C5 114.4(4)
C3 C4 H4A 108.7
C5 C4 H4A 108.7
C3 C4 H4B 108.7
C5 C4 H4B 108.7
H4A C4 H4B 107.6
C6 C5 C8 109.8(4)
C6 C5 C7 110.2(4)
C8 C5 C7 110.0(4)
C6 C5 C4 107.1(3)
C8 C5 C4 109.5(4)
C7 C5 C4 110.2(4)
C1 C6 C5 112.2(3)
C1 C6 H6A 109.2
C5 C6 H6A 109.2
C1 C6 H6B 109.2
C5 C6 H6B 109.2
H6A C6 H6B 107.9
C5 C7 H7A 109.5
C5 C7 H7B 109.5
H7A C7 H7B 109.5
C5 C7 H7C 109.5
H7A C7 H7C 109.5
H7B C7 H7C 109.5
C5 C8 H8A 109.5
C5 C8 H8B 109.5
H8A C8 H8B 109.5
C5 C8 H8C 109.5
H8A C8 H8C 109.5
H8B C8 H8C 109.5
C1 O1 C9 116.1(4)
C1 O1 C9' 117.1(4)
C9 O1 C9' 23.1(5)

loop_
_geom_bond_atom_site_label_1
_geom_bond_atom_site_label_2
_geom_bond_distance
Br1 C13 1.907(6)
C9 O1 1.461(10)
C9 C12 1.515(8)
C9 H9A 0.9700
C9 H9B 0.9700
C10 C11 1.383(6)
C10 C19 1.387(6)
C10 H10 0.9300
C11 C12 1.382(6)
C11 H11 0.9300
C12 C13 1.376(6)
C13 C14 1.390(6)
C14 C19 1.386(5)
C14 C15 1.386(5)
C15 C16 1.386(5)
C15 H15 0.9300
C16 C17 1.386(5)
C16 H16 0.9300
C17 C18 1.386(5)
C17 H17 0.9300
C18 C19 1.386(5)
C18 H18 0.9300
C9' O1 1.499(11)
C9' C12' 1.519(9)
C9' H9'1 0.9700
C9' H9'2 0.9700
C10' C19' 1.379(7)
C10' C11' 1.380(6)
C10' H10' 0.9300
C11' C12' 1.383(6)
C11' H11' 0.9300
C12' C13' 1.377(6)
C13' C14' 1.389(7)
C13' Br1' 1.897(7)
C14' C15' 1.395(5)
C14' C19' 1.395(5)
C15' C16' 1.395(5)
C15' H15' 0.9300
C16' C17' 1.395(5)
C16' H16' 0.9300
C17' C18' 1.395(5)
C17' H17' 0.9300
C18' C19' 1.395(5)
C18' H18' 0.9300
C1 C2 1.339(6)
C1 O1 1.345(5)
C1 C6 1.493(6)
C2 C3 1.467(6)
C2 H2 0.9300
C3 O2 1.231(6)
C3 C4 1.483(7)
C4 C5 1.548(6)
C4 H4A 0.9700
C4 H4B 0.9700
C5 C6 1.520(6)
C5 C8 1.531(7)
C5 C7 1.536(6)
C6 H6A 0.9700
C6 H6B 0.9700
C7 H7A 0.9600
C7 H7B 0.9600
C7 H7C 0.9600
C8 H8A 0.9600
C8 H8B 0.9600
C8 H8C 0.9600

loop_
_geom_torsion_atom_site_label_1
_geom_torsion_atom_site_label_2
_geom_torsion_atom_site_label_3
_geom_torsion_atom_site_label_4
_geom_torsion
C19 C10 C11 C12 -1(2)
C10 C11 C12 C13 1(2)
C10 C11 C12 C9 -179.1(13)
O1 C9 C12 C13 -75.3(11)
O1 C9 C12 C11 104.4(12)
C11 C12 C13 C14 0.6(17)
C9 C12 C13 C14 -179.8(9)
C11 C12 C13 Br1 178.9(11)
C9 C12 C13 Br1 -1.5(13)
C12 C13 C14 C19 -1.6(12)
Br1 C13 C14 C19 -179.8(5)
C12 C13 C14 C15 178.9(7)
Br1 C13 C14 C15 0.7(11)
C19 C14 C15 C16 0.0
C13 C14 C15 C16 179.5(10)
C14 C15 C16 C17 0.0
C15 C16 C17 C18 0.0
C16 C17 C18 C19 0.0
C15 C14 C19 C18 0.0
C13 C14 C19 C18 -179.5(10)
C15 C14 C19 C10 -179.0(10)
C13 C14 C19 C10 1.5(10)
C17 C18 C19 C14 0.0
C17 C18 C19 C10 179.0(9)
C11 C10 C19 C14 -0.4(15)
C11 C10 C19 C18 -179.4(11)
C19' C10' C11' C12' -1(2)
C10' C11' C12' C13' -1(2)
C10' C11' C12' C9' -178.3(14)
O1 C9' C12' C13' 83.4(12)
O1 C9' C12' C11' -99.3(13)
C11' C12' C13' C14' 1.8(18)
C9' C12' C13' C14' 178.9(10)
C11' C12' C13' Br1' -178.6(12)
C9' C12' C13' Br1' -1.5(15)
C12' C13' C14' C15' 179.8(8)
Br1' C13' C14' C15' 0.2(12)
C12' C13' C14' C19' -0.8(14)
Br1' C13' C14' C19' 179.6(6)
C13' C14' C15' C16' 179.4(11)
C19' C14' C15' C16' 0.0
C14' C15' C16' C17' 0.0
C15' C16' C17' C18' 0.0
C16' C17' C18' C19' 0.0
C11' C10' C19' C18' -179.5(12)
C11' C10' C19' C14' 2.4(17)
C17' C18' C19' C10' -178.1(10)
C17' C18' C19' C14' 0.0
C13' C14' C19' C10' -1.3(11)
C15' C14' C19' C10' 178.1(10)
C13' C14' C19' C18' -179.4(11)
C15' C14' C19' C18' 0.0
O1 C1 C2 C3 178.3(4)
C6 C1 C2 C3 -2.0(7)
C1 C2 C3 O2 -178.0(5)
C1 C2 C3 C4 1.4(7)
O2 C3 C4 C5 151.0(4)
C2 C3 C4 C5 -28.4(6)
C3 C4 C5 C6 52.9(5)
C3 C4 C5 C8 171.8(4)
C3 C4 C5 C7 -67.0(5)
C2 C1 C6 C5 29.6(6)
O1 C1 C6 C5 -150.7(4)
C8 C5 C6 C1 -170.9(4)
C7 C5 C6 C1 67.8(5)
C4 C5 C6 C1 -52.1(5)
C2 C1 O1 C9 -11.2(7)
C6 C1 O1 C9 169.1(5)
C2 C1 O1 C9' 14.7(8)
C6 C1 O1 C9' -165.1(6)
C12 C9 O1 C1 -162.9(5)
C12 C9 O1 C9' 98.9(13)
C12' C9' O1 C1 179.2(6)
C12' C9' O1 C9 -87.4(13)
